data_7247784
loop_
_publ_author_name
'Lamba, Manisha'
'Singh, Prasoon Raj'
'Bhatt, Shubham'
'Goswami, Avijit'

_publ_section_title
;
 Metal- and additive-free TfOH catalyzed chemoselective O- and
 S-trifluoroethylation of oxindoles, isoindolines and thio-oxindoles
;
_journal_issue 1
_journal_name_full 'Green Chemistry'
_journal_page_first 448
_journal_page_last 455
_journal_paper_doi 10.1039/D3GC03702A
_journal_volume 26
_journal_year 2024
_chemical_formula_moiety 'C22 H16 F3 N O'
_chemical_formula_sum 'C22 H16 F3 N O'
_chemical_formula_weight 367.36
_space_group_crystal_system orthorhombic
_space_group_IT_number 29
_space_group_name_Hall 'P 2c -2ac'
_space_group_name_H-M_alt 'P c a 21'
_atom_sites_solution_hydrogens difmap
_audit_creation_date 2023-02-21
_audit_creation_method
;
Olex2 1.5
(compiled 2022.04.07 svn.rca3783a0 for OlexSys, GUI svn.r6498)
;
_audit_update_record
;
2023-02-21 deposited with the CCDC.	2023-11-23 downloaded from the CCDC.
;
_cell_angle_alpha 90
_cell_angle_beta 90
_cell_angle_gamma 90
_cell_formula_units_Z 4
_cell_length_a 6.8883(9)
_cell_length_b 15.522(2)
_cell_length_c 16.668(2)
_cell_measurement_reflns_used 4477
_cell_measurement_temperature 298
_cell_measurement_theta_max 24.97
_cell_measurement_theta_min 2.77
_cell_volume 1782.1(4)
_computing_cell_refinement 'SAINT V8.40B (?, 2016)'
_computing_data_reduction 'SAINT V8.40B (?, 2016)'
_computing_molecular_graphics 'Olex2 1.5 (Dolomanov et al., 2009)'
_computing_publication_material 'Olex2 1.5 (Dolomanov et al., 2009)'
_computing_structure_refinement 'SHELXL 2018/3 (Sheldrick, 2015)'
_computing_structure_solution 'SHELXT 2018/2 (Sheldrick, 2018)'
_diffrn_ambient_temperature 298
_diffrn_detector 'Bruker APEX2 area detector'
_diffrn_detector_area_resol_mean 7.9
_diffrn_detector_type 'CCD area detector'
_diffrn_measured_fraction_theta_full 0.996
_diffrn_measured_fraction_theta_max 0.996
_diffrn_measurement_device 'three-circle diffractometer'
_diffrn_measurement_device_type 'Bruker SMART APEX2 area detector'
_diffrn_measurement_method '\w and \f scans'
_diffrn_radiation_monochromator 'mirror optics'
_diffrn_radiation_probe x-ray
_diffrn_radiation_type MoK\a
_diffrn_radiation_wavelength 0.71073
_diffrn_reflns_av_R_equivalents 0.0469
_diffrn_reflns_av_unetI/netI 0.0457
_diffrn_reflns_Laue_measured_fraction_full 0.996
_diffrn_reflns_Laue_measured_fraction_max 0.996
_diffrn_reflns_limit_h_max 8
_diffrn_reflns_limit_h_min -8
_diffrn_reflns_limit_k_max 19
_diffrn_reflns_limit_k_min -19
_diffrn_reflns_limit_l_max 20
_diffrn_reflns_limit_l_min -20
_diffrn_reflns_number 11776
_diffrn_reflns_point_group_measured_fraction_full 0.967
_diffrn_reflns_point_group_measured_fraction_max 0.962
_diffrn_reflns_theta_full 25.242
_diffrn_reflns_theta_max 26.406
_diffrn_reflns_theta_min 2.774
_diffrn_source 'microfocus sealed X-ray tube'
_diffrn_source_type 'Incoatec I\ms'
_exptl_absorpt_coefficient_mu 0.105
_exptl_absorpt_correction_T_max 0.7454
_exptl_absorpt_correction_T_min 0.5914
_exptl_absorpt_correction_type multi-scan
_exptl_absorpt_process_details
;
SADABS-2016/2 (Bruker,2016/2) was used for absorption correction.
wR2(int) was 0.1251 before and 0.0637 after correction.
The Ratio of minimum to maximum transmission is 0.7916.
The \l/2 correction factor is Not present.
;
_exptl_crystal_colour 'clear colourless'
_exptl_crystal_colour_lustre clear
_exptl_crystal_colour_primary colourless
_exptl_crystal_density_diffrn 1.369
_exptl_crystal_description plate
_exptl_crystal_F_000 760
_exptl_crystal_size_max 0.356
_exptl_crystal_size_mid 0.256
_exptl_crystal_size_min 0.098
_refine_diff_density_max 0.109
_refine_diff_density_min -0.118
_refine_diff_density_rms 0.028
_refine_ls_abs_structure_details
;
 Flack x determined using 1136 quotients [(I+)-(I-)]/[(I+)+(I-)]
 (Parsons, Flack and Wagner, Acta Cryst. B69 (2013) 249-259).
;
_refine_ls_abs_structure_Flack 0.4(5)
_refine_ls_extinction_coef 0.021(4)
_refine_ls_extinction_expression Fc^*^=kFc[1+0.001xFc^2^\l^3^/sin(2\q)]^-1/4^
_refine_ls_extinction_method 'SHELXL-2018/3 (Sheldrick 2018)'
_refine_ls_goodness_of_fit_ref 1.035
_refine_ls_hydrogen_treatment refall
_refine_ls_matrix_type full
_refine_ls_number_parameters 309
_refine_ls_number_reflns 3526
_refine_ls_number_restraints 1
_refine_ls_restrained_S_all 1.034
_refine_ls_R_factor_all 0.0521
_refine_ls_R_factor_gt 0.0387
_refine_ls_shift/su_max 0.000
_refine_ls_shift/su_mean 0.000
_refine_ls_structure_factor_coef Fsqd
_refine_ls_weighting_details 'w=1/[\s^2^(Fo^2^)+(0.0413P)^2^+0.1624P] where P=(Fo^2^+2Fc^2^)/3'
_refine_ls_weighting_scheme calc
_refine_ls_wR_factor_gt 0.0883
_refine_ls_wR_factor_ref 0.0965
_reflns_Friedel_coverage 0.860
_reflns_Friedel_fraction_full 0.936
_reflns_Friedel_fraction_max 0.925
_reflns_number_gt 2903
_reflns_number_total 3526
_reflns_threshold_expression 'I > 2\s(I)'
_cod_data_source_file d3gc03702a2.cif
_cod_data_source_block agml_661_0m
_cod_depositor_comments 'Adding full bibliography for 7247784--7247789.cif.'
_cod_database_code 7247784
_shelx_shelxl_version_number 2018/3
_shelx_space_group_comment
;
The symmetry employed for this shelxl refinement is uniquely defined
by the following loop, which should always be used as a source of
symmetry information in preference to the above space-group names.
They are only intended as comments.
;
_olex2_refinement_description
;
;
_olex2_submission_special_instructions 'No special instructions were received'

loop_
_space_group_symop_operation_xyz
'x, y, z'
'-x, -y, z+1/2'
'x+1/2, -y, z'
'-x+1/2, y, z+1/2'

loop_
_atom_site_label
_atom_site_type_symbol
_atom_site_fract_x
_atom_site_fract_y
_atom_site_fract_z
_atom_site_U_iso_or_equiv
_atom_site_adp_type
_atom_site_occupancy
_atom_site_site_symmetry_order
_atom_site_calc_flag
_atom_site_refinement_flags_posn
_atom_site_refinement_flags_adp
_atom_site_refinement_flags_occupancy
_atom_site_disorder_assembly
_atom_site_disorder_group
O1 O 0.2864(3) 0.69823(13) 0.53651(12) 0.0512(5) Uani 1 1 d . . . . .
N1 N 0.4916(4) 0.78458(17) 0.61252(14) 0.0487(6) Uani 1 1 d . . . . .
F3 F 0.1273(5) 0.54591(14) 0.60730(18) 0.1036(9) Uani 1 1 d . . . . .
F2 F 0.3410(5) 0.60449(19) 0.6773(2) 0.1188(11) Uani 1 1 d . . . . .
F1 F 0.0453(6) 0.6171(2) 0.70874(19) 0.1351(14) Uani 1 1 d . . . . .
C17 C 0.7175(4) 0.82445(17) 0.51445(17) 0.0421(7) Uani 1 1 d . . . . .
C11 C 0.4418(4) 0.81349(17) 0.41007(16) 0.0408(6) Uani 1 1 d . . . . .
C5 C 0.6693(4) 0.68790(18) 0.43791(18) 0.0435(7) Uani 1 1 d . . . . .
C16 C 0.4508(5) 0.9014(2) 0.3979(2) 0.0525(8) Uani 1 1 d . . . . .
C6 C 0.7071(5) 0.6158(2) 0.4835(2) 0.0537(8) Uani 1 1 d . . . . .
C3 C 0.4441(4) 0.74866(17) 0.54675(18) 0.0432(6) Uani 1 1 d . . . . .
C4 C 0.5682(4) 0.76751(17) 0.47262(16) 0.0417(6) Uani 1 1 d . . . . .
C12 C 0.3111(4) 0.7654(2) 0.36376(19) 0.0505(7) Uani 1 1 d . . . . .
C22 C 0.6642(4) 0.83153(18) 0.59481(18) 0.0453(7) Uani 1 1 d . . . . .
C18 C 0.8857(5) 0.8628(2) 0.4874(2) 0.0505(7) Uani 1 1 d . . . . .
C13 C 0.2007(5) 0.8053(2) 0.30517(19) 0.0549(8) Uani 1 1 d . . . . .
C15 C 0.3377(5) 0.9407(3) 0.3394(2) 0.0624(9) Uani 1 1 d . . . . .
C1 C 0.1655(6) 0.6158(2) 0.6480(2) 0.0619(9) Uani 1 1 d . . . . .
C14 C 0.2154(5) 0.8922(2) 0.2929(2) 0.0608(9) Uani 1 1 d . . . . .
C20 C 0.9427(5) 0.9181(2) 0.6204(2) 0.0606(9) Uani 1 1 d . . . . .
C19 C 0.9977(5) 0.9104(2) 0.5410(2) 0.0568(8) Uani 1 1 d . . . . .
C21 C 0.7752(5) 0.8775(2) 0.6486(2) 0.0560(8) Uani 1 1 d . . . . .
C2 C 0.1485(5) 0.6965(2) 0.6016(2) 0.0557(8) Uani 1 1 d . . . . .
C10 C 0.7368(6) 0.6897(3) 0.3593(2) 0.0621(9) Uani 1 1 d . . . . .
C8 C 0.8764(5) 0.5491(3) 0.3751(3) 0.0717(11) Uani 1 1 d . . . . .
C7 C 0.8098(6) 0.5468(2) 0.4527(3) 0.0678(10) Uani 1 1 d . . . . .
C9 C 0.8387(6) 0.6202(3) 0.3282(3) 0.0757(12) Uani 1 1 d . . . . .
H18 H 0.930(5) 0.858(2) 0.433(2) 0.059(9) Uiso 1 1 d . . . . .
H21 H 0.734(5) 0.881(2) 0.707(3) 0.061(9) Uiso 1 1 d . . . . .
H20 H 1.025(5) 0.952(2) 0.658(2) 0.068(10) Uiso 1 1 d . . . . .
H19 H 1.127(5) 0.943(2) 0.523(2) 0.074(11) Uiso 1 1 d . . . . .
H2A H 0.184(5) 0.748(2) 0.638(2) 0.068(11) Uiso 1 1 d . . . . .
H12 H 0.301(4) 0.702(2) 0.3726(19) 0.046(8) Uiso 1 1 d . . . . .
H16 H 0.531(5) 0.936(2) 0.428(2) 0.054(9) Uiso 1 1 d . . . . .
H10 H 0.705(5) 0.738(2) 0.327(2) 0.071(11) Uiso 1 1 d . . . . .
H15 H 0.344(6) 0.999(3) 0.333(3) 0.078(12) Uiso 1 1 d . . . . .
H7 H 0.836(7) 0.494(4) 0.485(3) 0.106(15) Uiso 1 1 d . . . . .
H13 H 0.107(6) 0.773(2) 0.269(2) 0.068(10) Uiso 1 1 d . . . . .
H9 H 0.880(6) 0.621(2) 0.274(3) 0.077(12) Uiso 1 1 d . . . . .
H6 H 0.660(5) 0.614(2) 0.539(3) 0.068(11) Uiso 1 1 d . . . . .
H8 H 0.948(6) 0.498(3) 0.352(3) 0.092(13) Uiso 1 1 d . . . . .
H2B H 0.017(6) 0.696(3) 0.577(2) 0.085(13) Uiso 1 1 d . . . . .
H14 H 0.138(6) 0.921(3) 0.253(3) 0.076(12) Uiso 1 1 d . . . . .

loop_
_atom_site_aniso_label
_atom_site_aniso_U_11
_atom_site_aniso_U_22
_atom_site_aniso_U_33
_atom_site_aniso_U_23
_atom_site_aniso_U_13
_atom_site_aniso_U_12
O1 0.0454(12) 0.0664(12) 0.0419(11) -0.0010(10) 0.0037(10) -0.0109(9)
N1 0.0486(14) 0.0598(14) 0.0377(12) -0.0059(12) 0.0047(12) -0.0028(11)
F3 0.149(2) 0.0658(13) 0.0956(17) -0.0131(14) -0.0032(17) -0.0313(15)
F2 0.122(3) 0.1033(19) 0.131(3) 0.0406(18) -0.060(2) -0.0094(16)
F1 0.195(4) 0.112(2) 0.098(2) 0.0142(17) 0.084(2) -0.018(2)
C17 0.0422(15) 0.0447(15) 0.0393(14) -0.0015(12) -0.0026(13) 0.0020(12)
C11 0.0397(14) 0.0483(14) 0.0344(14) -0.0025(12) 0.0026(12) 0.0029(12)
C5 0.0362(14) 0.0501(15) 0.0443(16) -0.0057(13) -0.0015(13) -0.0008(12)
C16 0.0523(18) 0.0531(17) 0.0520(19) -0.0006(15) -0.0022(16) -0.0013(14)
C6 0.0510(18) 0.0544(17) 0.056(2) -0.0034(15) -0.0037(17) 0.0006(15)
C3 0.0398(15) 0.0509(14) 0.0390(14) 0.0026(13) 0.0019(13) 0.0007(12)
C4 0.0430(15) 0.0475(14) 0.0348(14) -0.0028(12) 0.0035(13) -0.0014(12)
C12 0.0514(18) 0.0559(18) 0.0443(16) -0.0070(14) 0.0004(15) -0.0027(14)
C22 0.0451(16) 0.0511(15) 0.0399(15) -0.0043(13) 0.0013(13) 0.0023(12)
C18 0.0463(17) 0.0582(17) 0.0471(18) 0.0023(14) 0.0007(15) -0.0029(14)
C13 0.0465(19) 0.077(2) 0.0412(18) -0.0047(16) -0.0035(15) 0.0002(16)
C15 0.062(2) 0.058(2) 0.068(2) 0.0124(17) -0.0019(18) 0.0073(17)
C1 0.072(2) 0.064(2) 0.050(2) -0.0040(16) 0.0020(19) -0.0128(17)
C14 0.051(2) 0.085(2) 0.0470(18) 0.0113(18) -0.0011(17) 0.0124(18)
C20 0.056(2) 0.0602(19) 0.065(2) -0.0102(17) -0.0157(19) -0.0063(15)
C19 0.0463(18) 0.0567(17) 0.068(2) 0.0042(17) -0.0071(18) -0.0055(14)
C21 0.060(2) 0.0648(18) 0.0435(18) -0.0137(15) -0.0050(16) 0.0015(16)
C2 0.0423(17) 0.067(2) 0.057(2) 0.0046(18) 0.0110(16) -0.0030(15)
C10 0.063(2) 0.072(2) 0.0510(19) -0.0019(18) 0.0126(18) 0.0104(19)
C8 0.052(2) 0.073(3) 0.090(3) -0.030(2) -0.004(2) 0.0121(18)
C7 0.062(2) 0.0579(19) 0.083(3) -0.007(2) -0.006(2) 0.0106(17)
C9 0.063(2) 0.098(3) 0.066(3) -0.026(2) 0.017(2) 0.008(2)

loop_
_atom_type_symbol
_atom_type_description
_atom_type_scat_dispersion_real
_atom_type_scat_dispersion_imag
_atom_type_scat_source
C C 0.0033 0.0016 'International Tables Vol C Tables 4.2.6.8 and 6.1.1.4'
H H 0.0000 0.0000 'International Tables Vol C Tables 4.2.6.8 and 6.1.1.4'
F F 0.0171 0.0103 'International Tables Vol C Tables 4.2.6.8 and 6.1.1.4'
N N 0.0061 0.0033 'International Tables Vol C Tables 4.2.6.8 and 6.1.1.4'
O O 0.0106 0.0060 'International Tables Vol C Tables 4.2.6.8 and 6.1.1.4'

loop_
_geom_angle_atom_site_label_1
_geom_angle_atom_site_label_2
_geom_angle_atom_site_label_3
_geom_angle
_geom_angle_site_symmetry_1
_geom_angle_site_symmetry_3
_geom_angle_publ_flag
C3 O1 C2 116.5(2) . . ?
C3 N1 C22 105.1(2) . . ?
C22 C17 C4 107.9(2) . . ?
C18 C17 C4 131.9(3) . . ?
C18 C17 C22 120.1(3) . . ?
C16 C11 C4 122.3(3) . . ?
C16 C11 C12 118.3(3) . . ?
C12 C11 C4 119.4(2) . . ?
C6 C5 C4 122.2(3) . . ?
C6 C5 C10 118.2(3) . . ?
C10 C5 C4 119.4(3) . . ?
C11 C16 C15 120.8(3) . . ?
C11 C16 H16 121(2) . . ?
C15 C16 H16 118(2) . . ?
C5 C6 C7 121.4(4) . . ?
C5 C6 H6 119(2) . . ?
C7 C6 H6 120(2) . . ?
O1 C3 C4 117.3(2) . . ?
N1 C3 O1 124.7(3) . . ?
N1 C3 C4 117.9(2) . . ?
C17 C4 C11 115.1(2) . . ?
C17 C4 C5 109.5(2) . . ?
C17 C4 C3 96.8(2) . . ?
C5 C4 C11 112.1(2) . . ?
C3 C4 C11 108.7(2) . . ?
C3 C4 C5 113.9(2) . . ?
C11 C12 H12 119.2(18) . . ?
C13 C12 C11 120.2(3) . . ?
C13 C12 H12 120.5(18) . . ?
C17 C22 N1 112.2(2) . . ?
C21 C22 N1 126.3(3) . . ?
C21 C22 C17 121.4(3) . . ?
C17 C18 C19 119.0(3) . . ?
C17 C18 H18 123(2) . . ?
C19 C18 H18 118(2) . . ?
C12 C13 H13 123(2) . . ?
C14 C13 C12 120.4(3) . . ?
C14 C13 H13 117(2) . . ?
C16 C15 H15 120(3) . . ?
C14 C15 C16 120.1(4) . . ?
C14 C15 H15 120(3) . . ?
F3 C1 F2 105.5(3) . . ?
F3 C1 F1 106.7(3) . . ?
F3 C1 C2 114.7(3) . . ?
F2 C1 C2 112.3(3) . . ?
F1 C1 F2 107.2(4) . . ?
F1 C1 C2 110.0(3) . . ?
C13 C14 C15 120.2(3) . . ?
C13 C14 H14 121(2) . . ?
C15 C14 H14 118(2) . . ?
C19 C20 C21 120.7(3) . . ?
C19 C20 H20 120(2) . . ?
C21 C20 H20 119(2) . . ?
C18 C19 H19 122(2) . . ?
C20 C19 C18 120.6(3) . . ?
C20 C19 H19 117(2) . . ?
C22 C21 C20 118.2(3) . . ?
C22 C21 H21 120(2) . . ?
C20 C21 H21 122(2) . . ?
O1 C2 C1 110.9(3) . . ?
O1 C2 H2A 105(2) . . ?
O1 C2 H2B 107(2) . . ?
C1 C2 H2A 110(2) . . ?
C1 C2 H2B 106(2) . . ?
H2A C2 H2B 118(3) . . ?
C5 C10 H10 119(2) . . ?
C9 C10 C5 120.4(4) . . ?
C9 C10 H10 121(2) . . ?
C7 C8 C9 119.5(4) . . ?
C7 C8 H8 120(3) . . ?
C9 C8 H8 121(3) . . ?
C6 C7 H7 122(3) . . ?
C8 C7 C6 120.1(4) . . ?
C8 C7 H7 118(3) . . ?
C10 C9 H9 120(2) . . ?
C8 C9 C10 120.4(4) . . ?
C8 C9 H9 120(2) . . ?

loop_
_geom_bond_atom_site_label_1
_geom_bond_atom_site_label_2
_geom_bond_distance
_geom_bond_site_symmetry_2
_geom_bond_publ_flag
O1 C3 1.350(3) . ?
O1 C2 1.443(4) . ?
N1 C3 1.273(4) . ?
N1 C22 1.426(4) . ?
F3 C1 1.306(4) . ?
F2 C1 1.315(4) . ?
F1 C1 1.308(4) . ?
C17 C4 1.525(4) . ?
C17 C22 1.393(4) . ?
C17 C18 1.378(4) . ?
C11 C16 1.382(4) . ?
C11 C4 1.534(4) . ?
C11 C12 1.402(4) . ?
C5 C6 1.378(5) . ?
C5 C4 1.532(4) . ?
C5 C10 1.390(5) . ?
C16 C15 1.388(5) . ?
C16 H16 0.92(3) . ?
C6 C7 1.383(5) . ?
C6 H6 0.98(4) . ?
C3 C4 1.531(4) . ?
C12 C13 1.384(5) . ?
C12 H12 1.00(3) . ?
C22 C21 1.377(4) . ?
C18 C19 1.392(5) . ?
C18 H18 0.96(4) . ?
C13 C14 1.369(5) . ?
C13 H13 1.02(4) . ?
C15 C14 1.370(5) . ?
C15 H15 0.92(4) . ?
C1 C2 1.476(5) . ?
C14 H14 0.96(4) . ?
C20 C19 1.382(5) . ?
C20 C21 1.397(5) . ?
C20 H20 1.00(4) . ?
C19 H19 1.06(4) . ?
C21 H21 1.02(4) . ?
C2 H2A 1.03(4) . ?
C2 H2B 1.00(4) . ?
C10 C9 1.388(5) . ?
C10 H10 0.95(4) . ?
C8 C7 1.373(6) . ?
C8 C9 1.377(6) . ?
C8 H8 1.01(5) . ?
C7 H7 0.99(5) . ?
C9 H9 0.95(5) . ?

loop_
_geom_torsion_atom_site_label_1
_geom_torsion_atom_site_label_2
_geom_torsion_atom_site_label_3
_geom_torsion_atom_site_label_4
_geom_torsion
_geom_torsion_site_symmetry_1
_geom_torsion_site_symmetry_2
_geom_torsion_site_symmetry_3
_geom_torsion_site_symmetry_4
_geom_torsion_publ_flag
O1 C3 C4 C17 179.5(2) . . . . ?
O1 C3 C4 C11 60.1(3) . . . . ?
O1 C3 C4 C5 -65.7(3) . . . . ?
N1 C3 C4 C17 2.6(3) . . . . ?
N1 C3 C4 C11 -116.8(3) . . . . ?
N1 C3 C4 C5 117.5(3) . . . . ?
N1 C22 C21 C20 178.6(3) . . . . ?
F3 C1 C2 O1 -62.5(4) . . . . ?
F2 C1 C2 O1 57.9(4) . . . . ?
F1 C1 C2 O1 177.3(3) . . . . ?
C17 C22 C21 C20 0.7(5) . . . . ?
C17 C18 C19 C20 1.0(5) . . . . ?
C11 C16 C15 C14 -0.1(5) . . . . ?
C11 C12 C13 C14 -1.2(5) . . . . ?
C5 C6 C7 C8 -0.1(5) . . . . ?
C5 C10 C9 C8 -0.9(6) . . . . ?
C16 C11 C4 C17 -5.6(4) . . . . ?
C16 C11 C4 C5 -131.6(3) . . . . ?
C16 C11 C4 C3 101.6(3) . . . . ?
C16 C11 C12 C13 2.7(4) . . . . ?
C16 C15 C14 C13 1.6(5) . . . . ?
C6 C5 C4 C17 83.7(3) . . . . ?
C6 C5 C4 C11 -147.3(3) . . . . ?
C6 C5 C4 C3 -23.4(4) . . . . ?
C6 C5 C10 C9 0.3(5) . . . . ?
C3 O1 C2 C1 -104.0(3) . . . . ?
C3 N1 C22 C17 1.6(3) . . . . ?
C3 N1 C22 C21 -176.5(3) . . . . ?
C4 C17 C22 N1 0.0(3) . . . . ?
C4 C17 C22 C21 178.2(3) . . . . ?
C4 C17 C18 C19 -178.3(3) . . . . ?
C4 C11 C16 C15 178.5(3) . . . . ?
C4 C11 C12 C13 -177.8(3) . . . . ?
C4 C5 C6 C7 -175.7(3) . . . . ?
C4 C5 C10 C9 176.2(3) . . . . ?
C12 C11 C16 C15 -2.1(5) . . . . ?
C12 C11 C4 C17 174.9(3) . . . . ?
C12 C11 C4 C5 48.9(3) . . . . ?
C12 C11 C4 C3 -77.9(3) . . . . ?
C12 C13 C14 C15 -0.9(5) . . . . ?
C22 N1 C3 O1 -179.3(3) . . . . ?
C22 N1 C3 C4 -2.7(3) . . . . ?
C22 C17 C4 C11 113.0(3) . . . . ?
C22 C17 C4 C5 -119.6(3) . . . . ?
C22 C17 C4 C3 -1.3(3) . . . . ?
C22 C17 C18 C19 -1.8(4) . . . . ?
C18 C17 C4 C11 -70.2(4) . . . . ?
C18 C17 C4 C5 57.2(4) . . . . ?
C18 C17 C4 C3 175.5(3) . . . . ?
C18 C17 C22 N1 -177.2(3) . . . . ?
C18 C17 C22 C21 0.9(4) . . . . ?
C19 C20 C21 C22 -1.5(5) . . . . ?
C21 C20 C19 C18 0.7(5) . . . . ?
C2 O1 C3 N1 9.9(4) . . . . ?
C2 O1 C3 C4 -166.7(2) . . . . ?
C10 C5 C6 C7 0.2(5) . . . . ?
C10 C5 C4 C17 -92.0(3) . . . . ?
C10 C5 C4 C11 37.0(4) . . . . ?
C10 C5 C4 C3 160.9(3) . . . . ?
C7 C8 C9 C10 1.0(6) . . . . ?
C9 C8 C7 C6 -0.5(6) . . . . ?
